data_7037701
loop_
_publ_author_name
'Wang, Xiuli'
'Sun, Junjun'
'Lin, Hongyan'
'Chang, Zhihan'
'Tian, Aixiang'
'Liu, Guocheng'
'Wang, Xiang'

_publ_section_title
;
 Novel Anderson-type [TeMo6O24](6-)-based metal-organic complexes tuned by
 different species and their coordination modes: assembly, various
 architectures and properties.
;
_journal_issue 6
_journal_name_full 'Dalton transactions (Cambridge, England : 2003)'
_journal_page_first 2709
_journal_page_last 2719
_journal_paper_doi 10.1039/c5dt04074d
_journal_volume 45
_journal_year 2016
_chemical_formula_sum 'C30 H80 Mo12 N8 O74 Te2 Zn4'
_chemical_formula_weight 3404.98
_space_group_crystal_system triclinic
_space_group_IT_number 2
_space_group_name_Hall '-P 1'
_space_group_name_H-M_alt 'P -1'
_symmetry_space_group_name_Hall '-P 1'
_symmetry_space_group_name_H-M 'P -1'
_atom_sites_solution_hydrogens mixed
_atom_sites_solution_primary direct
_atom_sites_solution_secondary difmap
_audit_creation_method SHELXL-2014/7
_audit_update_record
;
2015-12-17 deposited with the CCDC.
2015-12-21 downloaded from the CCDC.
;
_cell_angle_alpha 84.204(3)
_cell_angle_beta 81.730(3)
_cell_angle_gamma 76.211(2)
_cell_formula_units_Z 1
_cell_length_a 10.1240(13)
_cell_length_b 13.3750(16)
_cell_length_c 17.522(2)
_cell_measurement_reflns_used 1719
_cell_measurement_temperature 296(2)
_cell_measurement_theta_max 26.4187
_cell_measurement_theta_min 2.2659
_cell_volume 2274.8(5)
_computing_cell_refinement 'Bruker XSCANS'
_computing_data_collection 'Bruker XSCANS'
_computing_data_reduction 'Bruker SHELXTL'
_computing_molecular_graphics 'Bruker SHELXTL'
_computing_publication_material 'Bruker SHELXTL'
_computing_structure_refinement 'SHELXL-2014/7 (Sheldrick, 2014)'
_computing_structure_solution 'Bruker SHELXTL'
_diffrn_ambient_temperature 296(2)
_diffrn_measured_fraction_theta_full 0.998
_diffrn_measured_fraction_theta_max 0.992
_diffrn_measurement_device_type 'Bruker P4'
_diffrn_measurement_method '\w scans'
_diffrn_radiation_type MoK\a
_diffrn_radiation_wavelength 0.71069
_diffrn_reflns_av_R_equivalents 0.0442
_diffrn_reflns_av_unetI/netI 0.1117
_diffrn_reflns_laue_measured_fraction_full 0.998
_diffrn_reflns_laue_measured_fraction_max 0.992
_diffrn_reflns_limit_h_max 12
_diffrn_reflns_limit_h_min -13
_diffrn_reflns_limit_k_max 11
_diffrn_reflns_limit_k_min -17
_diffrn_reflns_limit_l_max 23
_diffrn_reflns_limit_l_min -22
_diffrn_reflns_number 16926
_diffrn_reflns_point_group_measured_fraction_full 0.998
_diffrn_reflns_point_group_measured_fraction_max 0.992
_diffrn_reflns_theta_full 25.240
_diffrn_reflns_theta_max 28.229
_diffrn_reflns_theta_min 1.177
_diffrn_source 'sealed tube'
_exptl_absorpt_coefficient_mu 3.372
_exptl_absorpt_correction_T_max 0.545
_exptl_absorpt_correction_T_min 0.415
_exptl_absorpt_correction_type numerical
_exptl_absorpt_process_details 'ABSCOR by T.Higashi    8  March, 1995'
_exptl_crystal_colour WHITE
_exptl_crystal_density_diffrn 2.481
_exptl_crystal_density_method 'not measured'
_exptl_crystal_description STRIP
_exptl_crystal_F_000 1630
_exptl_crystal_size_max 0.270
_exptl_crystal_size_mid 0.220
_exptl_crystal_size_min 0.180
_platon_squeeze_details
;
;
_refine_diff_density_max 1.676
_refine_diff_density_min -1.043
_refine_diff_density_rms 0.228
_refine_ls_extinction_method none
_refine_ls_goodness_of_fit_ref 1.047
_refine_ls_hydrogen_treatment constr
_refine_ls_matrix_type full
_refine_ls_number_parameters 586
_refine_ls_number_reflns 11163
_refine_ls_number_restraints 24
_refine_ls_restrained_S_all 1.048
_refine_ls_R_factor_all 0.1289
_refine_ls_R_factor_gt 0.0520
_refine_ls_shift/su_max 0.000
_refine_ls_shift/su_mean 0.000
_refine_ls_structure_factor_coef Fsqd
_refine_ls_weighting_details 'w=1/[\s^2^(Fo^2^)+(0.0306P)^2^] where P=(Fo^2^+2Fc^2^)/3'
_refine_ls_weighting_scheme calc
_refine_ls_wR_factor_gt 0.1065
_refine_ls_wR_factor_ref 0.1197
_reflns_Friedel_coverage 0.000
_reflns_number_gt 5532
_reflns_number_total 11256
_reflns_threshold_expression 'I > 2\s(I)'
_cod_data_source_file c5dt04074d2.cif
_cod_data_source_block 4
_cod_depositor_comments 'Adding full bibliography for 7037699--7037702.cif.'
_cod_database_code 7037701
_shelx_shelxl_version_number 2014/7
_shelx_space_group_comment
;
The symmetry employed for this shelxl refinement is uniquely defined
by the following loop, which should always be used as a source of
symmetry information in preference to the above space-group names.
They are only intended as comments.
;
_shelx_estimated_absorpt_t_min 0.463
_shelx_estimated_absorpt_t_max 0.582

loop_
_space_group_symop_operation_xyz
'x, y, z'
'-x, -y, -z'

loop_
_atom_site_label
_atom_site_type_symbol
_atom_site_fract_x
_atom_site_fract_y
_atom_site_fract_z
_atom_site_U_iso_or_equiv
_atom_site_adp_type
_atom_site_occupancy
_atom_site_site_symmetry_order
_atom_site_calc_flag
_atom_site_refinement_flags_posn
_atom_site_refinement_flags_adp
Te1 Te -0.30218(6) 0.49752(5) 0.27727(4) 0.01299(13) Uani 1 1 d . .
Mo1 Mo -0.39601(9) 0.73486(6) 0.33024(5) 0.0205(2) Uani 1 1 d . .
Zn1 Zn -0.30201(11) 0.68746(8) 0.60771(6) 0.0191(2) Uani 1 1 d . .
O1W O -0.5012(6) 0.7097(5) 0.5868(4) 0.0328(18) Uani 1 1 d . .
H1WA H -0.5270 0.7461 0.5467 0.039 Uiso 1 1 d R U
H1WB H -0.5695 0.6882 0.6106 0.039 Uiso 1 1 d R U
N1 N -0.2794(7) 0.8269(5) 0.5481(4) 0.0188(17) Uani 1 1 d . .
C1 C -0.1731(10) 0.8318(7) 0.4930(5) 0.023(2) Uani 1 1 d . .
H1A H -0.1110 0.7709 0.4798 0.028 Uiso 1 1 calc R U
O1 O -0.6146(6) 0.4298(5) 0.1436(4) 0.0246(16) Uani 1 1 d . .
Mo2 Mo -0.07397(8) 0.32731(6) 0.36676(5) 0.01656(19) Uani 1 1 d . .
Zn2 Zn -0.81543(12) 0.44301(9) 0.11681(7) 0.0286(3) Uani 1 1 d . .
O2W O -0.7258(8) 0.3743(6) 0.0172(4) 0.049(2) Uani 1 1 d . .
H2WA H -0.6668 0.3928 -0.0175 0.059 Uiso 1 1 d R U
H2WB H -0.7510 0.3250 0.0008 0.059 Uiso 1 1 d R U
N2 N 0.0061(12) 1.0053(9) 0.3707(8) 0.102(5) Uani 1 1 d . .
H2A H -0.0564 1.0607 0.3782 0.122 Uiso 1 1 calc R U
C2 C -0.1529(11) 0.9232(8) 0.4555(6) 0.034(3) Uani 1 1 d . .
O2 O -0.2354(7) 0.6132(5) 0.5031(4) 0.0263(17) Uani 1 1 d . .
N3 N 0.3191(10) 0.9819(7) 0.1321(5) 0.045(3) Uani 1 1 d . .
H3B H 0.3523 0.9183 0.1229 0.054 Uiso 1 1 calc R U
Mo3 Mo -0.53299(9) 0.66782(6) 0.18959(5) 0.0200(2) Uani 1 1 d . .
O3W O -0.8874(6) 0.5136(5) 0.2196(4) 0.0281(17) Uani 1 1 d . .
H3WA H -0.9016 0.5537 0.2560 0.034 Uiso 1 1 d R U
H3WB H -0.9695 0.5129 0.2381 0.034 Uiso 1 1 d R U
C3 C -0.2469(12) 1.0130(8) 0.4732(7) 0.048(3) Uani 1 1 d . .
H3A H -0.2365 1.0761 0.4487 0.057 Uiso 1 1 calc R U
O3 O -0.0964(6) 0.6704(5) 0.6338(4) 0.0228(16) Uani 1 1 d . .
Mo4 Mo -0.15999(8) 0.56725(6) 0.41489(5) 0.01638(19) Uani 1 1 d . .
C4 C -0.3540(13) 1.0071(9) 0.5270(7) 0.056(4) Uani 1 1 d . U
H4A H -0.4202 1.0665 0.5391 0.067 Uiso 1 1 calc R U
N4 N 0.3412(11) 1.0459(7) -0.1375(5) 0.050(3) Uani 1 1 d . .
H4B H 0.3339 1.0908 -0.1762 0.060 Uiso 1 1 calc R U
O4 O -0.0483(6) 0.2794(4) 0.2630(4) 0.0212(15) Uani 1 1 d . .
O4W O -1.0144(8) 0.4572(6) 0.0859(4) 0.047(2) Uani 1 1 d . .
C5 C -0.3662(12) 0.9151(8) 0.5636(6) 0.043(3) Uani 1 1 d . .
H5A H -0.4399 0.9140 0.6019 0.051 Uiso 1 1 calc R U
Mo5 Mo -0.21247(8) 0.25684(6) 0.22828(5) 0.0207(2) Uani 1 1 d . .
O5 O -0.3626(6) 0.5654(4) 0.3713(3) 0.0182(14) Uani 1 1 d . .
O5W O -0.8212(8) 0.5927(5) 0.0668(5) 0.052(2) Uani 1 1 d . .
H5WA H -0.8032 0.6314 0.0977 0.063 Uiso 1 1 d R U
H5WB H -0.8025 0.6175 0.0210 0.063 Uiso 1 1 d R U
Mo6 Mo -0.44385(9) 0.42867(6) 0.14039(5) 0.01732(19) Uani 1 1 d . .
O6 O -0.6993(7) 0.6640(5) 0.1871(4) 0.039(2) Uani 1 1 d . .
O6W O -0.8171(7) 0.2977(5) 0.1741(4) 0.0299(17) Uani 1 1 d . .
H6WA H -0.8936 0.2965 0.2011 0.036 Uiso 1 1 d R U
H6WB H -0.8170 0.2342 0.1734 0.036 Uiso 1 1 d R U
C6 C -0.0240(12) 0.9154(9) 0.4003(7) 0.046(3) Uani 1 1 d . .
O7W O -0.2966(6) 0.5462(4) 0.6660(4) 0.0250(16) Uani 1 1 d . .
H7WA H -0.2739 0.4958 0.6373 0.030 Uiso 1 1 d R U
H7WB H -0.3294 0.5243 0.7102 0.030 Uiso 1 1 d R U
O7 O -0.4448(6) 0.5715(4) 0.1117(3) 0.0196(15) Uani 1 1 d . .
C7 C 0.1365(16) 1.0163(12) 0.3269(9) 0.090(5) Uani 1 1 d . U
H7A H 0.1482 1.0851 0.3319 0.108 Uiso 1 1 calc R U
H7B H 0.2101 0.9676 0.3497 0.108 Uiso 1 1 calc R U
O8 O -0.4855(6) 0.5077(4) 0.2532(3) 0.0133(13) Uani 1 1 d . .
O8W O -0.3750(6) 0.7572(5) 0.7136(3) 0.0258(16) Uani 1 1 d . .
H8WA H -0.3186 0.7412 0.7468 0.031 Uiso 1 1 d R U
H8WB H -0.4550 0.7610 0.7377 0.031 Uiso 1 1 d R U
C8 C 0.1486(14) 1.0005(11) 0.2494(7) 0.069(4) Uani 1 1 d . U
H8A H 0.0801 1.0520 0.2247 0.083 Uiso 1 1 calc R U
H8B H 0.1340 0.9329 0.2432 0.083 Uiso 1 1 calc R U
O9 O -0.5572(6) 0.7119(4) 0.2928(3) 0.0227(15) Uani 1 1 d . .
C9 C 0.2942(12) 1.0084(9) 0.2114(6) 0.050(3) Uani 1 1 d . .
H9A H 0.3046 1.0783 0.2135 0.060 Uiso 1 1 calc R U
H9B H 0.3618 0.9625 0.2404 0.060 Uiso 1 1 calc R U
O9W O -0.8509(9) 0.3205(6) -0.0956(5) 0.065(3) Uani 1 1 d . .
H9WA H -0.9290 0.3619 -0.0887 0.078 Uiso 1 1 d R U
H9WB H -0.8174 0.3305 -0.1424 0.078 Uiso 1 1 d R U
O10 O -0.3653(7) 0.3815(5) 0.0541(3) 0.0266(16) Uani 1 1 d . .
C10 C 0.2943(12) 1.0489(9) 0.0733(7) 0.037(3) Uani 1 1 d . .
O10W O -0.2493(8) 0.3492(6) 0.5910(4) 0.053(2) Uani 1 1 d . .
H0WA H -0.2006 0.3512 0.5473 0.064 Uiso 1 1 d R U
H0WB H -0.2853 0.2975 0.5936 0.064 Uiso 1 1 d R U
O11 O 0.2453(10) 1.1421(6) 0.0785(5) 0.061(3) Uani 1 1 d . .
C11 C 0.3184(12) 1.0788(9) -0.0663(6) 0.041(3) Uani 1 1 d . U
H11A H 0.2986 1.1489 -0.0588 0.050 Uiso 1 1 calc R U
O11W O -0.9983(11) 0.7318(7) 0.2418(7) 0.118(5) Uani 1 1 d . .
H11W H -0.9143 0.7211 0.2231 0.142 Uiso 1 1 d R U
H12W H -1.0032 0.7398 0.2898 0.142 Uiso 1 1 d R U
O12 O -0.2847(6) 0.3616(4) 0.3280(3) 0.0178(14) Uani 1 1 d . .
C12 C 0.3251(11) 1.0070(8) -0.0048(7) 0.035(3) Uani 1 1 d . .
O13 O 0.0528(8) 0.8322(6) 0.3840(5) 0.055(2) Uani 1 1 d . .
C13 C 0.3602(13) 0.9050(8) -0.0193(7) 0.051(4) Uani 1 1 d . .
H13A H 0.3671 0.8555 0.0221 0.061 Uiso 1 1 calc R U
C14 C 0.3848(15) 0.8742(10) -0.0906(8) 0.062(4) Uani 1 1 d . .
H14A H 0.4086 0.8041 -0.0987 0.074 Uiso 1 1 calc R U
O14 O -0.0982(7) 0.2198(5) 0.4204(4) 0.0292(17) Uani 1 1 d . .
O15 O -0.4029(6) 0.3042(4) 0.2081(3) 0.0169(14) Uani 1 1 d . .
C15 C 0.3752(13) 0.9444(9) -0.1511(8) 0.053(4) Uani 1 1 d . .
H15A H 0.3917 0.9238 -0.2014 0.064 Uiso 1 1 calc R U
O16 O -0.2352(7) 0.1503(5) 0.2844(4) 0.039(2) Uani 1 1 d . .
O17 O -0.3819(7) 0.8473(5) 0.2768(4) 0.0332(18) Uani 1 1 d . .
O18 O -0.5080(7) 0.7777(5) 0.1352(4) 0.0345(18) Uani 1 1 d . .
O19 O -0.3193(6) 0.6338(4) 0.2263(3) 0.0185(14) Uani 1 1 d . .
O20 O -0.1191(6) 0.4871(4) 0.3005(3) 0.0170(14) Uani 1 1 d . .
O21 O -0.2418(6) 0.4275(4) 0.1831(3) 0.0155(14) Uani 1 1 d . .
O22 O -0.1589(6) 0.4237(4) 0.4417(3) 0.0200(15) Uani 1 1 d . .
O23 O -0.2081(6) 0.6920(4) 0.3495(3) 0.0213(15) Uani 1 1 d . .
O24 O -0.4744(7) 0.7685(5) 0.4191(4) 0.0298(17) Uani 1 1 d . .
O25 O -0.1356(7) 0.2168(5) 0.1400(4) 0.0369(19) Uani 1 1 d . .
O26 O 0.0088(7) 0.5665(5) 0.4091(4) 0.0279(17) Uani 1 1 d . .

loop_
_atom_site_aniso_label
_atom_site_aniso_U_11
_atom_site_aniso_U_22
_atom_site_aniso_U_33
_atom_site_aniso_U_23
_atom_site_aniso_U_13
_atom_site_aniso_U_12
Te1 0.0105(3) 0.0141(3) 0.0142(3) -0.0016(2) -0.0013(2) -0.0023(2)
Mo1 0.0248(5) 0.0148(5) 0.0203(5) -0.0019(4) -0.0030(4) -0.0012(4)
Zn1 0.0182(6) 0.0209(6) 0.0175(6) -0.0005(5) 0.0002(5) -0.0052(5)
O1W 0.014(4) 0.057(5) 0.027(4) 0.013(4) -0.001(3) -0.014(3)
N1 0.013(4) 0.014(4) 0.026(5) -0.002(3) 0.005(3) 0.000(3)
C1 0.026(6) 0.020(5) 0.025(6) 0.003(4) -0.010(5) -0.005(4)
O1 0.018(4) 0.025(4) 0.034(4) -0.001(3) -0.007(3) -0.009(3)
Mo2 0.0136(4) 0.0150(4) 0.0208(5) 0.0000(4) -0.0036(4) -0.0022(3)
Zn2 0.0216(7) 0.0408(8) 0.0234(7) -0.0004(6) -0.0032(5) -0.0076(5)
O2W 0.055(6) 0.070(6) 0.034(5) -0.019(4) 0.016(4) -0.041(5)
N2 0.053(9) 0.060(9) 0.163(14) 0.031(9) 0.052(9) -0.010(7)
C2 0.030(6) 0.026(6) 0.047(7) 0.017(5) -0.009(5) -0.011(5)
O2 0.030(4) 0.032(4) 0.017(4) -0.008(3) -0.002(3) -0.006(3)
N3 0.048(7) 0.045(6) 0.028(6) -0.002(5) 0.008(5) 0.012(5)
Mo3 0.0184(5) 0.0189(5) 0.0216(5) 0.0010(4) -0.0059(4) -0.0010(4)
O3W 0.019(4) 0.040(4) 0.026(4) -0.011(3) 0.000(3) -0.008(3)
C3 0.044(8) 0.015(6) 0.074(10) 0.007(6) 0.009(7) -0.002(5)
O3 0.018(4) 0.025(4) 0.026(4) -0.006(3) -0.007(3) -0.004(3)
Mo4 0.0155(4) 0.0185(5) 0.0153(4) -0.0038(4) -0.0007(3) -0.0040(3)
C4 0.057(7) 0.025(6) 0.072(7) 0.006(6) 0.010(6) 0.001(5)
N4 0.082(9) 0.044(6) 0.029(6) 0.019(5) -0.014(6) -0.029(6)
O4 0.013(4) 0.020(4) 0.028(4) -0.006(3) -0.002(3) 0.001(3)
O4W 0.033(5) 0.091(6) 0.022(4) -0.003(4) -0.009(4) -0.022(4)
C5 0.049(8) 0.031(7) 0.037(7) 0.002(6) 0.017(6) -0.003(6)
Mo5 0.0172(5) 0.0172(5) 0.0280(5) -0.0073(4) -0.0040(4) -0.0014(4)
O5 0.021(4) 0.020(4) 0.015(3) -0.002(3) -0.004(3) -0.007(3)
O5W 0.059(6) 0.044(5) 0.049(6) 0.008(4) 0.001(5) -0.014(4)
Mo6 0.0149(4) 0.0223(5) 0.0160(4) -0.0031(4) -0.0013(3) -0.0061(3)
O6 0.019(4) 0.047(5) 0.050(5) -0.012(4) -0.006(4) -0.001(3)
O6W 0.029(4) 0.033(4) 0.029(4) -0.001(3) 0.000(3) -0.014(3)
C6 0.034(7) 0.038(8) 0.066(9) 0.027(7) -0.013(7) -0.016(6)
O7W 0.026(4) 0.018(4) 0.025(4) 0.000(3) 0.008(3) 0.000(3)
O7 0.027(4) 0.021(4) 0.010(3) -0.002(3) -0.002(3) -0.004(3)
C7 0.074(9) 0.090(8) 0.105(9) -0.008(7) -0.008(7) -0.018(7)
O8 0.009(3) 0.016(3) 0.016(3) 0.003(3) -0.004(3) -0.005(2)
O8W 0.017(4) 0.040(4) 0.020(4) -0.002(3) -0.001(3) -0.006(3)
C8 0.065(8) 0.097(8) 0.031(6) -0.014(6) 0.005(6) 0.008(6)
O9 0.021(4) 0.022(4) 0.021(4) -0.003(3) -0.001(3) 0.003(3)
C9 0.050(9) 0.053(8) 0.035(8) 0.005(6) -0.002(6) 0.007(6)
O9W 0.049(6) 0.077(7) 0.056(6) 0.008(5) -0.001(5) 0.004(5)
O10 0.035(4) 0.031(4) 0.015(4) -0.008(3) 0.005(3) -0.013(3)
C10 0.038(7) 0.037(7) 0.034(7) -0.007(6) -0.004(6) -0.006(6)
O10W 0.065(6) 0.052(5) 0.043(5) -0.007(4) 0.013(5) -0.023(5)
O11 0.100(8) 0.031(5) 0.042(5) -0.009(4) -0.006(5) 0.010(5)
C11 0.049(6) 0.043(6) 0.034(6) -0.005(5) -0.002(5) -0.014(5)
O11W 0.080(9) 0.097(9) 0.152(11) 0.019(8) 0.062(8) -0.027(7)
O12 0.015(4) 0.015(3) 0.023(4) 0.000(3) -0.007(3) 0.001(3)
C12 0.031(7) 0.022(6) 0.050(8) -0.004(5) -0.007(5) 0.001(5)
O13 0.031(5) 0.045(5) 0.074(7) 0.009(5) 0.018(4) 0.000(4)
C13 0.092(11) 0.032(7) 0.033(7) 0.001(6) -0.027(7) -0.014(7)
C14 0.106(13) 0.033(8) 0.057(9) -0.007(7) -0.023(9) -0.027(8)
O14 0.030(4) 0.021(4) 0.036(4) 0.001(3) -0.007(3) -0.005(3)
O15 0.016(4) 0.018(3) 0.019(4) -0.002(3) -0.006(3) -0.007(3)
C15 0.065(10) 0.038(8) 0.064(10) -0.030(7) -0.002(8) -0.018(7)
O16 0.039(5) 0.023(4) 0.059(5) 0.008(4) -0.024(4) -0.004(3)
O17 0.044(5) 0.025(4) 0.034(4) 0.006(3) -0.010(4) -0.015(3)
O18 0.043(5) 0.023(4) 0.035(4) 0.006(3) -0.011(4) -0.001(3)
O19 0.012(3) 0.021(4) 0.022(4) -0.005(3) -0.002(3) -0.002(3)
O20 0.015(3) 0.024(4) 0.017(3) 0.001(3) -0.005(3) -0.011(3)
O21 0.013(3) 0.022(4) 0.012(3) -0.005(3) 0.005(3) -0.008(3)
O22 0.018(4) 0.021(4) 0.021(4) -0.004(3) 0.000(3) -0.004(3)
O23 0.028(4) 0.017(3) 0.023(4) 0.002(3) -0.005(3) -0.011(3)
O24 0.037(5) 0.023(4) 0.023(4) -0.004(3) 0.001(3) 0.004(3)
O25 0.028(4) 0.042(5) 0.037(5) -0.029(4) -0.001(4) 0.008(3)
O26 0.025(4) 0.031(4) 0.031(4) -0.005(3) -0.011(3) -0.007(3)

loop_
_atom_type_symbol
_atom_type_description
_atom_type_scat_dispersion_real
_atom_type_scat_dispersion_imag
_atom_type_scat_source
C C 0.0033 0.0016 'International Tables Vol C Tables 4.2.6.8 and 6.1.1.4'
H H 0.0000 0.0000 'International Tables Vol C Tables 4.2.6.8 and 6.1.1.4'
N N 0.0061 0.0033 'International Tables Vol C Tables 4.2.6.8 and 6.1.1.4'
O O 0.0106 0.0060 'International Tables Vol C Tables 4.2.6.8 and 6.1.1.4'
Zn Zn 0.2839 1.4301 'International Tables Vol C Tables 4.2.6.8 and 6.1.1.4'
Mo Mo -1.6832 0.6857 'International Tables Vol C Tables 4.2.6.8 and 6.1.1.4'
Te Te -0.5308 1.6751 'International Tables Vol C Tables 4.2.6.8 and 6.1.1.4'

loop_
_geom_angle_atom_site_label_1
_geom_angle_atom_site_label_2
_geom_angle_atom_site_label_3
_geom_angle
_geom_angle_site_symmetry_1
_geom_angle_site_symmetry_3
O5 Te1 O12 93.9(2) . .
O5 Te1 O20 86.2(2) . .
O12 Te1 O20 85.4(2) . .
O5 Te1 O19 86.2(2) . .
O12 Te1 O19 179.9(3) . .
O20 Te1 O19 94.5(2) . .
O5 Te1 O21 179.3(3) . .
O12 Te1 O21 85.4(2) . .
O20 Te1 O21 94.0(2) . .
O19 Te1 O21 94.5(2) . .
O5 Te1 O8 94.3(2) . .
O12 Te1 O8 94.6(2) . .
O20 Te1 O8 179.5(3) . .
O19 Te1 O8 85.5(2) . .
O21 Te1 O8 85.5(2) . .
O24 Mo1 O17 106.6(3) . .
O24 Mo1 O23 100.9(3) . .
O17 Mo1 O23 96.8(3) . .
O24 Mo1 O9 96.1(3) . .
O17 Mo1 O9 99.3(3) . .
O23 Mo1 O9 152.1(2) . .
O24 Mo1 O5 90.5(3) . .
O17 Mo1 O5 162.0(3) . .
O23 Mo1 O5 74.0(2) . .
O9 Mo1 O5 84.1(2) . .
O24 Mo1 O19 158.2(3) . .
O17 Mo1 O19 94.0(3) . .
O23 Mo1 O19 83.3(2) . .
O9 Mo1 O19 73.0(2) . .
O5 Mo1 O19 69.9(2) . .
O7W Zn1 O1W 94.6(2) . .
O7W Zn1 N1 172.4(3) . .
O1W Zn1 N1 92.9(3) . .
O7W Zn1 O8W 88.8(2) . .
O1W Zn1 O8W 88.6(2) . .
N1 Zn1 O8W 92.9(3) . .
O7W Zn1 O2 89.3(2) . .
O1W Zn1 O2 89.7(3) . .
N1 Zn1 O2 89.2(3) . .
O8W Zn1 O2 177.4(2) . .
O7W Zn1 O3 86.5(2) . .
O1W Zn1 O3 177.0(3) . .
N1 Zn1 O3 86.2(3) . .
O8W Zn1 O3 88.7(2) . .
O2 Zn1 O3 93.1(2) . .
C5 N1 C1 116.4(9) . .
C5 N1 Zn1 121.9(7) . .
C1 N1 Zn1 121.7(6) . .
N1 C1 C2 122.6(9) . .
Mo6 O1 Zn2 165.1(4) . .
O14 Mo2 O3 106.6(3) . 2_566
O14 Mo2 O22 97.6(3) . .
O3 Mo2 O22 100.6(3) 2_566 .
O14 Mo2 O4 100.5(3) . .
O3 Mo2 O4 94.6(3) 2_566 .
O22 Mo2 O4 152.0(2) . .
O14 Mo2 O12 92.9(3) . .
O3 Mo2 O12 159.0(3) 2_566 .
O22 Mo2 O12 84.2(2) . .
O4 Mo2 O12 73.7(2) . .
O14 Mo2 O20 160.9(3) . .
O3 Mo2 O20 91.9(2) 2_566 .
O22 Mo2 O20 73.6(2) . .
O4 Mo2 O20 82.5(2) . .
O12 Mo2 O20 69.7(2) . .
O2W Zn2 O3W 174.4(3) . .
O2W Zn2 O5W 93.9(3) . .
O3W Zn2 O5W 85.4(3) . .
O2W Zn2 O6W 90.2(3) . .
O3W Zn2 O6W 90.6(2) . .
O5W Zn2 O6W 175.9(3) . .
O2W Zn2 O1 86.8(3) . .
O3W Zn2 O1 87.7(2) . .
O5W Zn2 O1 90.8(3) . .
O6W Zn2 O1 89.7(2) . .
O2W Zn2 O4W 91.6(3) . .
O3W Zn2 O4W 93.9(3) . .
O5W Zn2 O4W 88.2(3) . .
O6W Zn2 O4W 91.4(3) . .
O1 Zn2 O4W 178.0(3) . .
C6 N2 C7 125.2(12) . .
C1 C2 C3 118.8(11) . .
C1 C2 C6 115.5(10) . .
C3 C2 C6 125.6(10) . .
Mo4 O2 Zn1 169.5(4) . .
C10 N3 C9 123.9(10) . .
O6 Mo3 O18 106.3(3) . .
O6 Mo3 O9 96.7(3) . .
O18 Mo3 O9 101.5(3) . .
O6 Mo3 O7 99.3(3) . .
O18 Mo3 O7 96.6(3) . .
O9 Mo3 O7 151.5(2) . .
O6 Mo3 O19 160.9(3) . .
O18 Mo3 O19 92.0(3) . .
O9 Mo3 O19 74.2(2) . .
O7 Mo3 O19 83.3(2) . .
O6 Mo3 O8 92.4(3) . .
O18 Mo3 O8 160.1(3) . .
O9 Mo3 O8 82.3(2) . .
O7 Mo3 O8 73.5(2) . .
O19 Mo3 O8 70.1(2) . .
C4 C3 C2 118.2(11) . .
Mo2 O3 Zn1 166.2(4) 2_566 .
O26 Mo4 O2 106.5(3) . .
O26 Mo4 O22 101.6(3) . .
O2 Mo4 O22 97.5(3) . .
O26 Mo4 O23 96.0(3) . .
O2 Mo4 O23 99.3(3) . .
O22 Mo4 O23 151.0(2) . .
O26 Mo4 O5 157.3(3) . .
O2 Mo4 O5 95.1(3) . .
O22 Mo4 O5 82.0(2) . .
O23 Mo4 O5 73.1(2) . .
O26 Mo4 O20 90.0(3) . .
O2 Mo4 O20 162.5(3) . .
O22 Mo4 O20 73.1(2) . .
O23 Mo4 O20 84.2(2) . .
O5 Mo4 O20 69.4(2) . .
C3 C4 C5 120.3(11) . .
C11 N4 C15 122.7(10) . .
Mo5 O4 Mo2 115.1(3) . .
N1 C5 C4 123.6(11) . .
O16 Mo5 O25 106.9(3) . .
O16 Mo5 O4 101.2(3) . .
O25 Mo5 O4 96.0(3) . .
O16 Mo5 O15 95.8(3) . .
O25 Mo5 O15 100.7(3) . .
O4 Mo5 O15 151.5(2) . .
O16 Mo5 O12 93.2(3) . .
O25 Mo5 O12 158.9(3) . .
O4 Mo5 O12 73.4(2) . .
O15 Mo5 O12 83.0(2) . .
O16 Mo5 O21 160.1(3) . .
O25 Mo5 O21 91.5(3) . .
O4 Mo5 O21 83.6(2) . .
O15 Mo5 O21 73.1(2) . .
O12 Mo5 O21 69.5(2) . .
Te1 O5 Mo1 102.9(3) . .
Te1 O5 Mo4 102.6(3) . .
Mo1 O5 Mo4 91.7(2) . .
O10 Mo6 O1 106.4(3) . .
O10 Mo6 O7 97.1(3) . .
O1 Mo6 O7 101.1(3) . .
O10 Mo6 O15 99.8(3) . .
O1 Mo6 O15 94.9(3) . .
O7 Mo6 O15 152.3(2) . .
O10 Mo6 O21 93.1(3) . .
O1 Mo6 O21 159.1(3) . .
O7 Mo6 O21 83.4(2) . .
O15 Mo6 O21 74.0(2) . .
O10 Mo6 O8 161.9(3) . .
O1 Mo6 O8 91.0(3) . .
O7 Mo6 O8 74.2(2) . .
O15 Mo6 O8 83.2(2) . .
O21 Mo6 O8 70.5(2) . .
O13 C6 N2 121.3(12) . .
O13 C6 C2 122.5(10) . .
N2 C6 C2 116.2(11) . .
Mo6 O7 Mo3 116.0(3) . .
C8 C7 N2 114.6(14) . .
Te1 O8 Mo6 101.9(2) . .
Te1 O8 Mo3 101.9(2) . .
Mo6 O8 Mo3 91.9(2) . .
C7 C8 C9 108.9(13) . .
Mo3 O9 Mo1 116.7(3) . .
N3 C9 C8 111.9(10) . .
O11 C10 N3 124.5(11) . .
O11 C10 C12 119.0(10) . .
N3 C10 C12 116.4(10) . .
N4 C11 C12 118.4(11) . .
Te1 O12 Mo2 103.2(3) . .
Te1 O12 Mo5 103.1(3) . .
Mo2 O12 Mo5 92.9(2) . .
C13 C12 C11 118.3(11) . .
C13 C12 C10 125.9(11) . .
C11 C12 C10 115.8(10) . .
C14 C13 C12 122.1(12) . .
C13 C14 C15 119.8(12) . .
Mo6 O15 Mo5 116.0(3) . .
C14 C15 N4 118.7(12) . .
Te1 O19 Mo3 102.6(2) . .
Te1 O19 Mo1 101.0(3) . .
Mo3 O19 Mo1 91.7(2) . .
Te1 O20 Mo2 101.6(2) . .
Te1 O20 Mo4 101.8(3) . .
Mo2 O20 Mo4 90.7(2) . .
Te1 O21 Mo6 102.1(2) . .
Te1 O21 Mo5 101.9(2) . .
Mo6 O21 Mo5 92.32(19) . .
Mo2 O22 Mo4 118.0(3) . .
Mo1 O23 Mo4 116.6(3) . .

loop_
_geom_bond_atom_site_label_1
_geom_bond_atom_site_label_2
_geom_bond_distance
_geom_bond_site_symmetry_2
Te1 O5 1.913(6) .
Te1 O12 1.921(6) .
Te1 O20 1.924(6) .
Te1 O19 1.927(6) .
Te1 O21 1.929(5) .
Te1 O8 1.933(5) .
Mo1 O24 1.695(6) .
Mo1 O17 1.715(6) .
Mo1 O23 1.920(6) .
Mo1 O9 1.943(6) .
Mo1 O5 2.268(6) .
Mo1 O19 2.310(6) .
Zn1 O7W 2.048(6) .
Zn1 O1W 2.048(6) .
Zn1 N1 2.088(7) .
Zn1 O8W 2.117(6) .
Zn1 O2 2.120(6) .
Zn1 O3 2.149(6) .
N1 C5 1.319(12) .
N1 C1 1.349(11) .
C1 C2 1.373(12) .
O1 Mo6 1.718(6) .
O1 Zn2 2.115(6) .
Mo2 O14 1.686(6) .
Mo2 O3 1.731(6) 2_566
Mo2 O22 1.901(6) .
Mo2 O4 1.950(6) .
Mo2 O12 2.261(6) .
Mo2 O20 2.304(6) .
Zn2 O2W 2.046(7) .
Zn2 O3W 2.074(6) .
Zn2 O5W 2.094(7) .
Zn2 O6W 2.098(6) .
Zn2 O4W 2.121(7) .
N2 C6 1.345(14) .
N2 C7 1.460(17) .
C2 C3 1.375(14) .
C2 C6 1.498(16) .
O2 Mo4 1.725(6) .
N3 C10 1.306(13) .
N3 C9 1.440(13) .
Mo3 O6 1.704(7) .
Mo3 O18 1.720(7) .
Mo3 O9 1.923(6) .
Mo3 O7 1.942(6) .
Mo3 O19 2.274(6) .
Mo3 O8 2.289(6) .
C3 C4 1.342(16) .
O3 Mo2 1.731(6) 2_566
Mo4 O26 1.695(6) .
Mo4 O22 1.928(6) .
Mo4 O23 1.929(6) .
Mo4 O5 2.296(6) .
Mo4 O20 2.308(6) .
C4 C5 1.354(14) .
N4 C11 1.334(12) .
N4 C15 1.355(13) .
O4 Mo5 1.947(6) .
Mo5 O16 1.691(7) .
Mo5 O25 1.704(7) .
Mo5 O15 1.953(6) .
Mo5 O12 2.278(6) .
Mo5 O21 2.304(6) .
Mo6 O10 1.711(6) .
Mo6 O7 1.924(6) .
Mo6 O15 1.939(6) .
Mo6 O21 2.273(6) .
Mo6 O8 2.273(6) .
C6 O13 1.230(13) .
C7 C8 1.378(17) .
C8 C9 1.551(17) .
C10 O11 1.235(12) .
C10 C12 1.494(14) .
C11 C12 1.368(14) .
C12 C13 1.366(13) .
C13 C14 1.325(15) .
C14 C15 1.341(16) .

loop_
_platon_squeeze_void_nr
_platon_squeeze_void_average_x
_platon_squeeze_void_average_y
_platon_squeeze_void_average_z
_platon_squeeze_void_volume
_platon_squeeze_void_count_electrons
_platon_squeeze_void_content
1 0.000 0.000 0.000 140 67 ' '
2 0.458 0.542 0.500 7 5 ' '
3 0.560 0.440 0.500 5 3 ' '
